data_7123046
loop_
_publ_author_name
'Ohwaki, Hayato'
'Yoshinari, Nobuto'
'Konno, Takumi'

_publ_section_title
;
 Crystal-to-crystal interconversion of open and closed dicopper(II)
 paddle-wheels in a heterotrimetallic coordination polymer
;
_journal_name_full 'Chemical Communications'
_journal_paper_doi 10.1039/C9CC00152B
_journal_year 2019
_chemical_absolute_configuration rm
_chemical_formula_moiety 'C70 H84 Au4 Cu2 N4 O10 P4 Pd2 S4, 4(N O3), 3(H2 O)'
_chemical_formula_sum 'C70 H90 Au4 Cu2 N8 O25 P4 Pd2 S4'
_chemical_formula_weight 2823.36
_space_group_crystal_system monoclinic
_space_group_IT_number 5
_space_group_name_Hall 'I 2y'
_space_group_name_H-M_alt 'I 1 2 1'
_symmetry_space_group_name_Hall 'I 2y'
_symmetry_space_group_name_H-M 'I 1 2 1'
_atom_sites_solution_hydrogens geom
_audit_creation_method SHELXL-2014/7
_audit_update_record
;
2019-02-14 deposited with the CCDC.    2019-02-25 downloaded from the CCDC.
;
_cell_angle_alpha 90
_cell_angle_beta 96.43(2)
_cell_angle_gamma 90
_cell_formula_units_Z 4
_cell_length_a 20.842(4)
_cell_length_b 17.342(4)
_cell_length_c 25.184(5)
_cell_measurement_reflns_used 108842
_cell_measurement_temperature 100(2)
_cell_measurement_theta_max 29.886
_cell_measurement_theta_min 1.443
_cell_volume 9045(3)
_computing_cell_refinement HKL3000
_computing_data_collection 'PAL ADSC Quantum-210 ADX Program'
_computing_data_reduction HKL3000
_computing_molecular_graphics Mercury
_computing_structure_refinement 'SHELXL-2014/7 (Sheldrick, 2014)'
_computing_structure_solution 'SHELXS-2014 (Sheldrick, 2014)'
_diffrn_ambient_temperature 100(2)
_diffrn_detector_area_resol_mean 210mm
_diffrn_measured_fraction_theta_full 0.997
_diffrn_measured_fraction_theta_max 0.977
_diffrn_measurement_device_type 'ADSC Quantum210'
_diffrn_measurement_method '\w scans'
_diffrn_radiation_monochromator 'Si(111) double crystal monochromator'
_diffrn_radiation_type synchrotron
_diffrn_radiation_wavelength 0.630
_diffrn_reflns_av_R_equivalents 0.0928
_diffrn_reflns_av_unetI/netI 0.1799
_diffrn_reflns_Laue_measured_fraction_full 0.997
_diffrn_reflns_Laue_measured_fraction_max 0.977
_diffrn_reflns_limit_h_max 32
_diffrn_reflns_limit_h_min -32
_diffrn_reflns_limit_k_max 27
_diffrn_reflns_limit_k_min -27
_diffrn_reflns_limit_l_max 39
_diffrn_reflns_limit_l_min -39
_diffrn_reflns_number 64252
_diffrn_reflns_point_group_measured_fraction_full 0.987
_diffrn_reflns_point_group_measured_fraction_max 0.951
_diffrn_reflns_theta_full 22.210
_diffrn_reflns_theta_max 29.886
_diffrn_reflns_theta_min 1.443
_diffrn_source 'PLSII 2D bending magnet'
_exptl_absorpt_coefficient_mu 5.490
_exptl_absorpt_correction_T_max 1.000
_exptl_absorpt_correction_T_min 0.910
_exptl_absorpt_correction_type empirical
_exptl_absorpt_process_details 'HKL3000sm Scalepack'
_exptl_crystal_colour green
_exptl_crystal_density_diffrn 2.073
_exptl_crystal_description block
_exptl_crystal_F_000 5424
_exptl_crystal_preparation 'Magnetic properties'
_exptl_crystal_size_max 0.046
_exptl_crystal_size_mid 0.044
_exptl_crystal_size_min 0.026
_refine_diff_density_max 3.698
_refine_diff_density_min -3.860
_refine_diff_density_rms 0.253
_refine_ls_abs_structure_details
;
 Flack x determined using 5562 quotients [(I+)-(I-)]/[(I+)+(I-)]
 (Parsons, Flack and Wagner, Acta Cryst. B69 (2013) 249-259).
;
_refine_ls_abs_structure_Flack 0.010(5)
_refine_ls_extinction_method none
_refine_ls_goodness_of_fit_ref 0.871
_refine_ls_hydrogen_treatment constr
_refine_ls_matrix_type full
_refine_ls_number_parameters 989
_refine_ls_number_reflns 35656
_refine_ls_number_restraints 73
_refine_ls_restrained_S_all 0.873
_refine_ls_R_factor_all 0.1409
_refine_ls_R_factor_gt 0.0625
_refine_ls_shift/su_max 0.001
_refine_ls_shift/su_mean 0.000
_refine_ls_structure_factor_coef Fsqd
_refine_ls_weighting_details 'w=1/[\s^2^(Fo^2^)+(0.0523P)^2^] where P=(Fo^2^+2Fc^2^)/3'
_refine_ls_weighting_scheme calc
_refine_ls_wR_factor_gt 0.1347
_refine_ls_wR_factor_ref 0.1536
_reflns_Friedel_coverage 0.896
_reflns_Friedel_fraction_full 0.977
_reflns_Friedel_fraction_max 0.924
_reflns_number_gt 17256
_reflns_number_total 35656
_reflns_threshold_expression 'I > 2\s(I)'
_cod_data_source_file c9cc00152b2.cif
_cod_data_source_block '[3](NO3)4'
_cod_database_code 7123046
_shelx_shelxl_version_number 2014/7
_shelx_space_group_comment
;
The symmetry employed for this shelxl refinement is uniquely defined
by the following loop, which should always be used as a source of
symmetry information in preference to the above space-group names.
They are only intended as comments.
;

loop_
_space_group_symop_operation_xyz
'x, y, z'
'-x, y, -z'
'x+1/2, y+1/2, z+1/2'
'-x+1/2, y+1/2, -z+1/2'

loop_
_atom_site_label
_atom_site_type_symbol
_atom_site_fract_x
_atom_site_fract_y
_atom_site_fract_z
_atom_site_U_iso_or_equiv
_atom_site_adp_type
_atom_site_occupancy
_atom_site_site_symmetry_order
_atom_site_calc_flag
_atom_site_refinement_flags_posn
_atom_site_refinement_flags_adp
_atom_site_refinement_flags_occupancy
Au1 Au 0.04390(3) 0.78773(4) 0.23911(2) 0.03514(15) Uani 1 1 d . . .
Au2 Au -0.09804(3) 0.76233(4) 0.24185(2) 0.03877(17) Uani 1 1 d . . .
Pd1 Pd -0.00604(5) 0.78756(9) 0.36313(4) 0.0343(3) Uani 1 1 d . . .
S1 S 0.07313(18) 0.8463(3) 0.32164(15) 0.0336(9) Uani 1 1 d . . .
S2 S -0.09393(19) 0.8423(3) 0.31593(16) 0.0391(10) Uani 1 1 d . . .
P1 P 0.03510(19) 0.7197(3) 0.16162(17) 0.0356(10) Uani 1 1 d . . .
P2 P -0.1081(2) 0.6959(3) 0.16347(19) 0.0414(11) Uani 1 1 d . . .
O1 O 0.1736(7) 0.6590(10) 0.4458(6) 0.059(4) Uani 1 1 d . . .
O2 O 0.2314(6) 0.7668(8) 0.4676(4) 0.048(3) Uani 1 1 d . . .
O3 O -0.1576(8) 0.6384(10) 0.4467(7) 0.073(5) Uani 1 1 d . . .
O4 O -0.2337(6) 0.7269(9) 0.4276(5) 0.052(3) Uani 1 1 d . . .
N1 N 0.0688(6) 0.7411(10) 0.4134(5) 0.044(4) Uani 1 1 d . . .
H1 H 0.0596 0.7450 0.4470 0.053 Uiso 1 1 calc R U .
H2 H 0.0725 0.6913 0.4059 0.053 Uiso 1 1 calc R U .
N2 N -0.0717(7) 0.7295(10) 0.4020(6) 0.052(4) Uani 1 1 d . . .
H3 H -0.0584 0.6808 0.4058 0.063 Uiso 1 1 calc R U .
H4 H -0.0706 0.7494 0.4347 0.063 Uiso 1 1 calc R U .
C1 C 0.1435(7) 0.7869(13) 0.3497(6) 0.049(5) Uani 1 1 d . . .
C2 C 0.1306(7) 0.7796(9) 0.4086(6) 0.038(4) Uani 1 1 d . . .
H5 H 0.1297 0.8313 0.4243 0.045 Uiso 1 1 calc R U .
C3 C 0.1837(9) 0.7284(13) 0.4439(7) 0.049(5) Uani 1 1 d . . .
C4 C 0.1458(9) 0.7054(10) 0.3250(8) 0.049(5) Uani 1 1 d . . .
H6 H 0.1659 0.7080 0.2926 0.074 Uiso 1 1 calc R U .
H7 H 0.1027 0.6858 0.3174 0.074 Uiso 1 1 calc R U .
H8 H 0.1703 0.6717 0.3499 0.074 Uiso 1 1 calc R U .
C5 C 0.2022(9) 0.8293(13) 0.3437(7) 0.054(5) Uani 1 1 d . . .
H9 H 0.2388 0.8002 0.3591 0.081 Uiso 1 1 calc R U .
H10 H 0.2011 0.8780 0.3615 0.081 Uiso 1 1 calc R U .
H11 H 0.2055 0.8376 0.3064 0.081 Uiso 1 1 calc R U .
C6 C -0.1579(8) 0.8113(13) 0.3596(8) 0.055(5) Uani 1 1 d . . .
C7 C -0.1403(7) 0.7283(11) 0.3781(6) 0.040(4) Uani 1 1 d . . .
H12 H -0.1448 0.6936 0.3472 0.048 Uiso 1 1 calc R U .
C8 C -0.1802(9) 0.6935(15) 0.4246(8) 0.056(6) Uani 1 1 d . . .
C9 C -0.2217(8) 0.8106(17) 0.3239(10) 0.080(8) Uani 1 1 d . . .
H13 H -0.2247 0.7645 0.3028 0.119 Uiso 1 1 calc R U .
H14 H -0.2240 0.8548 0.3008 0.119 Uiso 1 1 calc R U .
H15 H -0.2567 0.8122 0.3457 0.119 Uiso 1 1 calc R U .
C10 C -0.1525(11) 0.8697(13) 0.4035(9) 0.067(6) Uani 1 1 d . . .
H16 H -0.1529 0.9205 0.3885 0.101 Uiso 1 1 calc R U .
H17 H -0.1129 0.8618 0.4262 0.101 Uiso 1 1 calc R U .
H18 H -0.1883 0.8641 0.4241 0.101 Uiso 1 1 calc R U .
C11 C -0.0435(8) 0.7226(12) 0.1229(7) 0.041(4) Uani 1 1 d . . .
H19 H -0.0439 0.6875 0.0929 0.049 Uiso 1 1 calc R U .
H20 H -0.0514 0.7742 0.1088 0.049 Uiso 1 1 calc R U .
C12 C 0.0541(7) 0.6189(10) 0.1737(6) 0.032(3) Uani 1 1 d . . .
C13 C 0.0470(9) 0.5872(12) 0.2227(8) 0.049(5) Uani 1 1 d . . .
H21 H 0.0362 0.6174 0.2509 0.058 Uiso 1 1 calc R U .
C14 C 0.0568(11) 0.5080(15) 0.2286(8) 0.062(6) Uani 1 1 d . . .
H22 H 0.0518 0.4853 0.2613 0.075 Uiso 1 1 calc R U .
C15 C 0.0720(12) 0.4660(17) 0.1912(11) 0.081(8) Uani 1 1 d . . .
H23 H 0.0777 0.4136 0.1977 0.097 Uiso 1 1 calc R U .
C16 C 0.0808(11) 0.4937(13) 0.1409(10) 0.069(6) Uani 1 1 d . . .
H24 H 0.0939 0.4614 0.1147 0.083 Uiso 1 1 calc R U .
C17 C 0.0687(8) 0.5752(12) 0.1309(8) 0.045(4) Uani 1 1 d . . .
H25 H 0.0708 0.5968 0.0974 0.054 Uiso 1 1 calc R U .
C18 C 0.0928(6) 0.7561(10) 0.1184(6) 0.032(3) Uani 1 1 d . . .
C19 C 0.1538(9) 0.7656(16) 0.1410(8) 0.070(7) Uani 1 1 d . . .
H26 H 0.1648 0.7499 0.1762 0.084 Uiso 1 1 calc R U .
C20 C 0.2015(8) 0.7991(15) 0.1128(9) 0.069(7) Uani 1 1 d . . .
H27 H 0.2440 0.8053 0.1278 0.083 Uiso 1 1 calc R U .
C21 C 0.1804(12) 0.8219(13) 0.0611(9) 0.072(7) Uani 1 1 d . . .
H28 H 0.2082 0.8498 0.0420 0.086 Uiso 1 1 calc R U .
C22 C 0.1179(13) 0.804(3) 0.0367(11) 0.16(2) Uani 1 1 d . . .
H29 H 0.1078 0.8079 -0.0001 0.187 Uiso 1 1 calc R U .
C23 C 0.0726(12) 0.7804(15) 0.0685(9) 0.087(8) Uani 1 1 d . . .
H30 H 0.0288 0.7813 0.0560 0.105 Uiso 1 1 calc R U .
C24 C -0.1829(9) 0.7223(12) 0.1205(8) 0.049(5) Uani 1 1 d . . .
C25 C -0.1915(10) 0.7108(14) 0.0672(8) 0.062(6) Uani 1 1 d . . .
H31 H -0.1585 0.6893 0.0501 0.074 Uiso 1 1 calc R U .
C26 C -0.2504(9) 0.7314(14) 0.0374(10) 0.065(6) Uani 1 1 d . . .
H32 H -0.2573 0.7266 0.0005 0.078 Uiso 1 1 calc R U .
C27 C -0.2961(9) 0.7585(18) 0.0666(10) 0.076(7) Uani 1 1 d . . .
H33 H -0.3363 0.7680 0.0478 0.091 Uiso 1 1 calc R U .
C28 C -0.2913(9) 0.7728(13) 0.1163(9) 0.059(5) Uani 1 1 d . . .
H34 H -0.3252 0.7957 0.1316 0.071 Uiso 1 1 calc R U .
C29 C -0.2332(8) 0.7532(13) 0.1479(9) 0.056(5) Uani 1 1 d . . .
H35 H -0.2282 0.7602 0.1847 0.067 Uiso 1 1 calc R U .
C30 C -0.1114(9) 0.5916(11) 0.1686(7) 0.040(4) Uani 1 1 d . . .
C31 C -0.1040(8) 0.5447(14) 0.1252(10) 0.060(6) Uani 1 1 d . . .
H36 H -0.0933 0.5661 0.0935 0.072 Uiso 1 1 calc R U .
C32 C -0.1124(11) 0.4667(14) 0.1293(11) 0.066(6) Uani 1 1 d . . .
H37 H -0.1064 0.4359 0.1000 0.079 Uiso 1 1 calc R U .
C33 C -0.1293(14) 0.4316(18) 0.1749(18) 0.115(14) Uani 1 1 d . . .
H38 H -0.1369 0.3789 0.1760 0.137 Uiso 1 1 calc R U .
C34 C -0.1343(14) 0.4766(16) 0.2174(15) 0.103(11) Uani 1 1 d . . .
H39 H -0.1430 0.4536 0.2493 0.124 Uiso 1 1 calc R U .
C35 C -0.1266(11) 0.5624(13) 0.2158(9) 0.062(6) Uani 1 1 d . . .
H40 H -0.1317 0.5936 0.2451 0.075 Uiso 1 1 calc R U .
Au3 Au -0.38620(3) 0.53908(4) 0.77265(2) 0.03525(15) Uani 1 1 d . . .
Au4 Au -0.53084(3) 0.51119(4) 0.76191(3) 0.03999(17) Uani 1 1 d . . .
Pd2 Pd -0.47401(5) 0.51768(9) 0.64297(5) 0.0370(3) Uani 1 1 d . . .
S3 S -0.37842(17) 0.4806(3) 0.68992(15) 0.0350(9) Uani 1 1 d . . .
S4 S -0.54268(18) 0.4400(3) 0.68377(17) 0.0368(9) Uani 1 1 d . . .
P3 P -0.3832(2) 0.5948(3) 0.85510(18) 0.0381(10) Uani 1 1 d . . .
P4 P -0.5289(2) 0.5860(3) 0.83597(19) 0.0415(11) Uani 1 1 d . . .
O5 O -0.2687(7) 0.5461(8) 0.5425(5) 0.056(4) Uani 1 1 d . . .
O6 O -0.3260(6) 0.6526(10) 0.5460(5) 0.056(4) Uani 1 1 d . . .
O7 O -0.7196(9) 0.5569(11) 0.5738(8) 0.093(5) Uani 1 1 d . U .
O8 O -0.6560(8) 0.6394(12) 0.5623(7) 0.077(5) Uani 1 1 d . U .
O9 O -0.1357(16) 0.5091(13) 0.5276(11) 0.184(13) Uani 1 1 d D U .
N3 N -0.4171(7) 0.5807(11) 0.5952(5) 0.069(6) Uani 1 1 d D U .
H41 H -0.4360 0.5828 0.5617 0.083 Uiso 1 1 calc R U .
H42 H -0.4118 0.6287 0.6075 0.083 Uiso 1 1 calc R U .
N4 N -0.5552(7) 0.5611(10) 0.6016(8) 0.065(5) Uani 1 1 d . U .
H43 H -0.5486 0.6108 0.5955 0.078 Uiso 1 1 calc R U .
H44 H -0.5611 0.5375 0.5700 0.078 Uiso 1 1 calc R U .
C36 C -0.3216(8) 0.5452(12) 0.6554(7) 0.047(5) Uani 1 1 d . . .
C37 C -0.3544(9) 0.5418(11) 0.5968(6) 0.050(5) Uani 1 1 d D . .
H45 H -0.3602 0.4881 0.5851 0.059 Uiso 1 1 calc R U .
C38 C -0.3121(10) 0.5868(14) 0.5590(8) 0.060(7) Uani 1 1 d . . .
C39 C -0.3171(8) 0.6234(11) 0.6799(6) 0.044(4) Uani 1 1 d . . .
H46 H -0.2916 0.6209 0.7141 0.066 Uiso 1 1 calc R U .
H47 H -0.3597 0.6416 0.6845 0.066 Uiso 1 1 calc R U .
H48 H -0.2972 0.6581 0.6570 0.066 Uiso 1 1 calc R U .
C40 C -0.2561(8) 0.5083(14) 0.6628(8) 0.056(5) Uani 1 1 d . . .
H49 H -0.2258 0.5402 0.6468 0.084 Uiso 1 1 calc R U .
H50 H -0.2582 0.4585 0.6461 0.084 Uiso 1 1 calc R U .
H51 H -0.2422 0.5027 0.7003 0.084 Uiso 1 1 calc R U .
C41 C -0.6213(8) 0.4725(11) 0.6491(9) 0.051(4) Uani 1 1 d . U .
C42 C -0.6154(8) 0.5539(12) 0.6272(12) 0.070(5) Uani 1 1 d . U .
H52 H -0.6108 0.5884 0.6582 0.083 Uiso 1 1 calc R U .
C43 C -0.6687(11) 0.5908(15) 0.5855(14) 0.081(6) Uani 1 1 d . U .
C44 C -0.6754(9) 0.4570(15) 0.6841(10) 0.072(6) Uani 1 1 d . U .
H53 H -0.6801 0.5007 0.7068 0.108 Uiso 1 1 calc R U .
H54 H -0.6650 0.4122 0.7057 0.108 Uiso 1 1 calc R U .
H55 H -0.7152 0.4484 0.6617 0.108 Uiso 1 1 calc R U .
C45 C -0.6337(9) 0.4160(11) 0.5998(8) 0.050(4) Uani 1 1 d . U .
H56 H -0.6658 0.4377 0.5738 0.076 Uiso 1 1 calc R U .
H57 H -0.6485 0.3672 0.6116 0.076 Uiso 1 1 calc R U .
H58 H -0.5942 0.4088 0.5840 0.076 Uiso 1 1 calc R U .
C46 C -0.4603(8) 0.5743(14) 0.8844(7) 0.050(5) Uani 1 1 d . . .
H59 H -0.4594 0.5220 0.8980 0.060 Uiso 1 1 calc R U .
H60 H -0.4640 0.6090 0.9141 0.060 Uiso 1 1 calc R U .
C47 C -0.3770(8) 0.6994(11) 0.8565(7) 0.040(4) Uani 1 1 d . . .
C48 C -0.3712(9) 0.7407(13) 0.8111(7) 0.050(5) Uani 1 1 d . . .
H61 H -0.3706 0.7155 0.7785 0.059 Uiso 1 1 calc R U .
C49 C -0.3660(10) 0.8223(16) 0.8138(10) 0.066(7) Uani 1 1 d . . .
H62 H -0.3603 0.8505 0.7833 0.079 Uiso 1 1 calc R U .
C50 C -0.3694(8) 0.8600(14) 0.8621(11) 0.063(7) Uani 1 1 d . . .
H63 H -0.3688 0.9136 0.8638 0.075 Uiso 1 1 calc R U .
C51 C -0.3736(8) 0.8173(12) 0.9068(8) 0.047(5) Uani 1 1 d . . .
H64 H -0.3746 0.8425 0.9393 0.057 Uiso 1 1 calc R U .
C52 C -0.3764(8) 0.7359(13) 0.9059(8) 0.049(5) Uani 1 1 d . . .
H65 H -0.3778 0.7076 0.9371 0.059 Uiso 1 1 calc R U .
C53 C -0.3172(10) 0.5599(12) 0.9007(7) 0.050(5) Uani 1 1 d . . .
C54 C -0.2615(8) 0.6042(13) 0.9118(8) 0.053(5) Uani 1 1 d . . .
H66 H -0.2608 0.6537 0.8976 0.063 Uiso 1 1 calc R U .
C55 C -0.2071(12) 0.5776(16) 0.9432(8) 0.065(7) Uani 1 1 d . . .
H67 H -0.1695 0.6068 0.9483 0.078 Uiso 1 1 calc R U .
C56 C -0.2106(14) 0.509(2) 0.9657(10) 0.097(11) Uani 1 1 d . . .
H68 H -0.1746 0.4908 0.9871 0.117 Uiso 1 1 calc R U .
C57 C -0.2658(15) 0.4635(15) 0.9588(12) 0.092(9) Uani 1 1 d . . .
H69 H -0.2676 0.4157 0.9753 0.111 Uiso 1 1 calc R U .
C58 C -0.3163(15) 0.4918(14) 0.9270(11) 0.086(8) Uani 1 1 d . . .
H70 H -0.3537 0.4622 0.9227 0.103 Uiso 1 1 calc R U .
C59 C -0.6004(10) 0.5709(11) 0.8693(9) 0.054(6) Uani 1 1 d . . .
C60 C -0.6002(10) 0.5741(14) 0.9254(10) 0.069(7) Uani 1 1 d . . .
H71 H -0.5611 0.5823 0.9464 0.083 Uiso 1 1 calc R U .
C61 C -0.6531(14) 0.5659(18) 0.9495(9) 0.100(12) Uani 1 1 d . . .
H72 H -0.6506 0.5655 0.9866 0.120 Uiso 1 1 calc R U .
C62 C -0.7087(12) 0.5583(14) 0.9208(11) 0.079(8) Uani 1 1 d . . .
H73 H -0.7456 0.5517 0.9379 0.095 Uiso 1 1 calc R U .
C63 C -0.7142(10) 0.5600(13) 0.8658(9) 0.061(6) Uani 1 1 d . . .
H74 H -0.7545 0.5553 0.8460 0.073 Uiso 1 1 calc R U .
C64 C -0.6568(9) 0.5690(12) 0.8392(8) 0.052(5) Uani 1 1 d . . .
H75 H -0.6593 0.5734 0.8022 0.063 Uiso 1 1 calc R U .
C65 C -0.5330(8) 0.6892(11) 0.8175(7) 0.038(4) Uani 1 1 d . . .
C66 C -0.5389(8) 0.7404(13) 0.8583(9) 0.053(5) Uani 1 1 d . . .
H76 H -0.5410 0.7238 0.8932 0.063 Uiso 1 1 calc R U .
C67 C -0.5418(9) 0.8214(15) 0.8443(8) 0.058(6) Uani 1 1 d . . .
H77 H -0.5465 0.8582 0.8705 0.069 Uiso 1 1 calc R U .
C68 C -0.5375(10) 0.8446(13) 0.7920(9) 0.062(6) Uani 1 1 d . . .
H78 H -0.5367 0.8967 0.7831 0.075 Uiso 1 1 calc R U .
C69 C -0.5343(10) 0.7866(15) 0.7521(9) 0.067(6) Uani 1 1 d . . .
H79 H -0.5361 0.8018 0.7166 0.080 Uiso 1 1 calc R U .
C70 C -0.5287(12) 0.7084(18) 0.7640(9) 0.079(8) Uani 1 1 d . . .
H80 H -0.5225 0.6715 0.7383 0.095 Uiso 1 1 calc R U .
Cu1 Cu -0.2074(2) 0.5850(2) 0.49697(14) 0.1119(16) Uani 1 1 d . . .
Cu2 Cu -0.29037(13) 0.7055(2) 0.48447(9) 0.0682(9) Uani 1 1 d . . .
O10 O -0.3580(8) 0.7955(13) 0.4635(6) 0.088(6) Uani 1 1 d . . .
O11 O -0.4525(14) 0.7310(18) 0.3770(11) 0.146(10) Uiso 1 1 d . . .
O12 O -0.4895(13) 0.8241(19) 0.4020(11) 0.154(10) Uiso 1 1 d . . .
O13 O -0.5617(10) 0.7508(14) 0.3695(8) 0.106(6) Uiso 1 1 d . . .
N5 N -0.5035(10) 0.7602(15) 0.3831(8) 0.077(5) Uiso 1 1 d . . .
O14 O 0.0000 0.184(3) 0.5000 0.140(13) Uiso 1 2 d S . P
O15 O -0.0494(9) 0.2949(13) 0.4852(7) 0.097(6) Uiso 1 1 d . . .
N6 N 0.0000 0.2539(17) 0.5000 0.054(6) Uiso 1 2 d S . P
O16 O 0.0000 0.519(4) 0.0000 0.23(2) Uiso 1 2 d S . P
O17 O -0.0488(11) 0.6110(14) 0.0074(9) 0.110(7) Uiso 1 1 d . . .
N7 N 0.0000 0.592(3) 0.0000 0.101(11) Uiso 1 2 d S . P
O18 O -0.5000 0.3045(12) 1.0000 0.053(5) Uiso 1 2 d S . P
O19 O -0.4639(6) 0.4136(9) 0.9731(5) 0.058(4) Uiso 1 1 d . . .
N8 N -0.5000 0.3809(13) 1.0000 0.042(5) Uiso 1 2 d S . P
O20 O -0.4985(18) 0.400(3) 0.4537(15) 0.096(12) Uiso 0.5 1 d . . P
O21 O -0.4505(8) 0.4879(10) 0.4987(6) 0.073(4) Uiso 1 1 d . . .
N9 N -0.5029(17) 0.457(2) 0.4829(11) 0.050(8) Uiso 0.5 1 d . . P
O22 O 0.0678(15) 0.582(3) 0.3793(19) 0.29(2) Uiso 1 1 d D U .
O23 O 0.011(3) 0.487(2) 0.399(2) 0.45(4) Uiso 1 1 d D U .
O24 O -0.0338(12) 0.5802(16) 0.3533(10) 0.141(9) Uiso 1 1 d D U .
N10 N 0.0140(15) 0.554(2) 0.3772(12) 0.215(19) Uiso 1 1 d D U .
O25 O -0.0785(13) 0.4357(16) 0.4589(10) 0.152(10) Uiso 1 1 d D . .
O26 O -0.5000 0.672(2) 0.5000 0.126(11) Uiso 1 2 d S . P
O27 O -0.5000 0.1279(18) 1.0000 0.092(8) Uiso 1 2 d S . P
O28 O -0.4259(19) 0.884(3) 0.5200(17) 0.240(18) Uiso 1 1 d . . .

loop_
_atom_site_aniso_label
_atom_site_aniso_U_11
_atom_site_aniso_U_22
_atom_site_aniso_U_33
_atom_site_aniso_U_23
_atom_site_aniso_U_13
_atom_site_aniso_U_12
Au1 0.0309(3) 0.0406(4) 0.0373(3) 0.0041(3) 0.0190(2) -0.0012(3)
Au2 0.0297(3) 0.0463(5) 0.0437(3) 0.0040(3) 0.0189(2) -0.0041(3)
Pd1 0.0362(6) 0.0381(8) 0.0327(5) 0.0035(6) 0.0214(5) -0.0031(6)
S1 0.0334(18) 0.034(2) 0.0371(18) 0.0065(17) 0.0223(16) 0.0032(16)
S2 0.037(2) 0.042(3) 0.044(2) 0.0061(19) 0.0286(17) -0.0015(18)
P1 0.031(2) 0.039(3) 0.039(2) 0.006(2) 0.0164(17) -0.0029(18)
P2 0.031(2) 0.043(3) 0.052(3) 0.007(2) 0.0121(19) -0.0007(19)
O1 0.062(9) 0.057(11) 0.066(9) 0.021(8) 0.044(7) 0.019(7)
O2 0.050(7) 0.057(9) 0.039(6) 0.013(6) 0.016(5) 0.026(7)
O3 0.090(11) 0.046(10) 0.100(12) 0.020(9) 0.080(10) 0.003(8)
O4 0.050(7) 0.068(10) 0.041(6) 0.001(6) 0.023(6) -0.019(7)
N1 0.040(7) 0.055(11) 0.037(7) 0.001(7) 0.013(6) 0.006(7)
N2 0.053(9) 0.050(11) 0.060(9) 0.016(8) 0.035(7) -0.013(7)
C1 0.036(8) 0.070(14) 0.046(8) -0.005(10) 0.025(7) 0.018(9)
C2 0.052(8) 0.011(8) 0.058(9) 0.000(7) 0.041(7) 0.007(6)
C3 0.050(10) 0.065(15) 0.039(9) 0.009(9) 0.038(8) 0.014(10)
C4 0.059(11) 0.031(10) 0.062(11) 0.004(9) 0.022(9) 0.030(9)
C5 0.065(12) 0.051(14) 0.052(10) 0.013(10) 0.033(9) 0.011(10)
C6 0.034(9) 0.063(14) 0.074(13) 0.004(11) 0.039(9) -0.008(8)
C7 0.038(8) 0.049(12) 0.038(8) -0.011(8) 0.027(7) -0.020(8)
C8 0.050(11) 0.065(16) 0.060(12) -0.040(12) 0.037(9) -0.029(10)
C9 0.029(9) 0.11(2) 0.100(17) 0.024(16) 0.032(10) 0.002(11)
C10 0.087(15) 0.044(13) 0.083(14) -0.005(11) 0.059(13) -0.014(11)
C11 0.037(8) 0.042(12) 0.045(9) 0.001(9) 0.011(7) -0.006(8)
C12 0.026(7) 0.030(9) 0.041(8) -0.002(7) 0.007(6) -0.005(6)
C13 0.056(11) 0.032(11) 0.062(11) 0.006(9) 0.025(9) -0.010(8)
C14 0.085(15) 0.056(15) 0.051(10) 0.010(11) 0.028(11) -0.018(12)
C15 0.074(16) 0.068(18) 0.10(2) 0.047(17) 0.015(15) -0.001(13)
C16 0.079(15) 0.040(14) 0.092(17) -0.010(13) 0.029(13) -0.005(11)
C17 0.031(8) 0.051(12) 0.057(10) -0.011(9) 0.013(8) 0.007(8)
C18 0.027(6) 0.025(9) 0.048(8) 0.000(7) 0.022(6) 0.004(6)
C19 0.049(10) 0.11(2) 0.060(11) -0.002(13) 0.046(9) 0.003(12)
C20 0.030(8) 0.098(19) 0.085(14) -0.003(14) 0.034(9) -0.012(10)
C21 0.098(17) 0.050(13) 0.083(15) 0.009(11) 0.079(14) -0.004(12)
C22 0.073(17) 0.31(6) 0.090(18) 0.12(3) 0.041(15) 0.08(3)
C23 0.107(18) 0.078(19) 0.090(15) 0.006(14) 0.071(14) -0.047(15)
C24 0.043(10) 0.043(12) 0.063(12) -0.005(10) 0.021(9) -0.003(8)
C25 0.062(13) 0.062(16) 0.061(13) -0.003(11) 0.006(10) -0.006(11)
C26 0.039(10) 0.067(16) 0.089(16) 0.002(13) 0.002(10) 0.010(10)
C27 0.030(9) 0.10(2) 0.097(17) -0.012(17) 0.003(10) 0.000(11)
C28 0.044(10) 0.052(14) 0.086(14) -0.007(12) 0.026(10) 0.008(9)
C29 0.037(9) 0.058(14) 0.077(13) 0.002(11) 0.021(9) 0.000(9)
C30 0.046(10) 0.032(11) 0.043(9) 0.005(8) 0.005(8) -0.003(8)
C31 0.028(8) 0.051(14) 0.096(16) 0.007(13) -0.013(9) -0.009(9)
C32 0.062(13) 0.038(14) 0.097(18) 0.001(13) 0.013(13) 0.016(11)
C33 0.077(19) 0.043(18) 0.22(5) 0.00(2) 0.01(2) 0.019(14)
C34 0.10(2) 0.042(17) 0.18(3) 0.06(2) 0.05(2) 0.017(14)
C35 0.068(13) 0.046(14) 0.070(14) -0.001(11) -0.005(11) -0.011(10)
Au3 0.0318(3) 0.0423(4) 0.0346(3) 0.0038(3) 0.0168(2) 0.0013(3)
Au4 0.0337(3) 0.0435(4) 0.0471(3) 0.0017(3) 0.0231(3) -0.0018(3)
Pd2 0.0279(5) 0.0416(9) 0.0431(6) 0.0102(6) 0.0115(5) -0.0063(6)
S3 0.0273(17) 0.046(3) 0.0347(18) 0.0041(18) 0.0167(15) -0.0025(16)
S4 0.0299(18) 0.037(3) 0.047(2) 0.0081(19) 0.0193(17) 0.0014(17)
P3 0.036(2) 0.041(3) 0.040(2) 0.002(2) 0.0157(18) 0.0051(19)
P4 0.040(2) 0.044(3) 0.045(2) -0.002(2) 0.0249(19) -0.003(2)
O5 0.088(9) 0.046(8) 0.043(6) -0.004(6) 0.047(6) -0.015(7)
O6 0.052(8) 0.061(11) 0.057(8) 0.022(8) 0.017(6) -0.016(7)
O7 0.083(10) 0.075(12) 0.129(12) 0.035(10) 0.043(10) 0.019(9)
O8 0.077(10) 0.077(13) 0.078(10) 0.012(9) 0.011(8) 0.045(9)
O9 0.33(3) 0.044(13) 0.22(2) 0.027(15) 0.22(2) 0.047(17)
N3 0.077(11) 0.102(16) 0.030(7) 0.017(8) 0.008(7) -0.068(11)
N4 0.036(7) 0.048(11) 0.104(12) 0.041(9) -0.020(8) -0.024(7)
C36 0.039(8) 0.054(12) 0.057(9) -0.005(10) 0.037(8) -0.016(9)
C37 0.082(13) 0.042(11) 0.030(7) 0.002(8) 0.028(8) -0.016(10)
C38 0.066(12) 0.063(16) 0.056(11) -0.014(11) 0.034(10) -0.053(12)
C39 0.048(9) 0.052(12) 0.037(8) 0.006(8) 0.025(7) -0.016(8)
C40 0.035(8) 0.072(15) 0.064(11) -0.011(11) 0.019(8) -0.006(9)
C41 0.034(7) 0.033(9) 0.088(11) 0.004(9) 0.016(8) 0.001(7)
C42 0.028(7) 0.035(10) 0.142(14) 0.008(11) -0.012(9) -0.007(7)
C43 0.042(9) 0.041(12) 0.155(15) -0.022(12) -0.012(11) 0.002(9)
C44 0.039(9) 0.058(14) 0.121(17) -0.001(13) 0.019(11) 0.001(9)
C45 0.046(9) 0.043(11) 0.063(11) -0.003(9) 0.012(8) -0.011(8)
C46 0.041(9) 0.068(15) 0.046(9) 0.028(10) 0.022(8) 0.020(9)
C47 0.030(8) 0.045(12) 0.048(9) -0.007(9) 0.010(7) -0.012(7)
C48 0.059(11) 0.050(14) 0.041(9) -0.008(9) 0.012(9) -0.005(9)
C49 0.054(12) 0.077(19) 0.068(14) 0.040(14) 0.015(11) 0.015(11)
C50 0.028(9) 0.045(14) 0.11(2) 0.012(14) 0.000(11) 0.009(8)
C51 0.036(9) 0.051(13) 0.057(11) -0.016(10) 0.013(8) 0.008(8)
C52 0.036(9) 0.063(15) 0.050(10) 0.004(10) 0.013(8) -0.004(8)
C53 0.068(12) 0.044(13) 0.042(9) 0.005(9) 0.023(9) 0.013(10)
C54 0.031(8) 0.069(15) 0.060(11) 0.006(11) 0.014(8) 0.003(9)
C55 0.070(14) 0.076(18) 0.049(11) 0.000(12) 0.016(10) 0.036(13)
C56 0.10(2) 0.13(3) 0.061(14) -0.042(18) -0.009(14) 0.06(2)
C57 0.10(2) 0.042(15) 0.13(2) 0.025(16) -0.006(19) 0.039(15)
C58 0.13(2) 0.029(13) 0.097(19) -0.019(13) 0.014(18) -0.001(14)
C59 0.061(11) 0.031(11) 0.082(13) 0.008(10) 0.059(11) 0.008(8)
C60 0.054(12) 0.068(16) 0.093(16) -0.035(13) 0.036(11) -0.028(11)
C61 0.12(2) 0.13(3) 0.054(12) -0.039(14) 0.050(14) -0.10(2)
C62 0.073(15) 0.051(16) 0.12(2) -0.009(15) 0.064(15) -0.008(12)
C63 0.056(11) 0.059(15) 0.075(13) 0.004(11) 0.041(10) 0.009(10)
C64 0.046(10) 0.058(14) 0.059(11) 0.010(10) 0.030(9) 0.013(9)
C65 0.034(8) 0.040(11) 0.041(8) 0.006(8) 0.012(7) 0.000(7)
C66 0.035(9) 0.059(15) 0.069(12) -0.016(11) 0.024(9) -0.011(8)
C67 0.035(9) 0.077(17) 0.063(12) -0.006(12) 0.015(9) -0.012(10)
C68 0.064(13) 0.037(13) 0.086(16) 0.020(12) 0.010(12) -0.007(10)
C69 0.078(14) 0.059(16) 0.065(13) 0.033(13) 0.016(11) 0.013(13)
C70 0.090(17) 0.08(2) 0.064(14) 0.014(14) 0.013(13) -0.037(15)
Cu1 0.193(4) 0.058(2) 0.111(2) -0.0449(18) 0.133(3) -0.072(2)
Cu2 0.0658(15) 0.108(3) 0.0328(10) 0.0018(13) 0.0129(10) -0.0552(16)
O10 0.085(11) 0.101(16) 0.075(10) 0.014(11) -0.010(9) -0.032(11)

loop_
_atom_type_symbol
_atom_type_description
_atom_type_scat_dispersion_real
_atom_type_scat_dispersion_imag
_atom_type_scat_source
C C 0.0021 0.0012 'International Tables Vol C Tables 4.2.6.8 and 6.1.1.4'
H H 0.0000 0.0000 'International Tables Vol C Tables 4.2.6.8 and 6.1.1.4'
N N 0.0044 0.0025 'International Tables Vol C Tables 4.2.6.8 and 6.1.1.4'
O O 0.0080 0.0047 'International Tables Vol C Tables 4.2.6.8 and 6.1.1.4'
P P 0.0833 0.0744 'International Tables Vol C Tables 4.2.6.8 and 6.1.1.4'
S S 0.1022 0.0976 'International Tables Vol C Tables 4.2.6.8 and 6.1.1.4'
Cu Cu 0.3383 1.0251 'International Tables Vol C Tables 4.2.6.8 and 6.1.1.4'
Pd Pd -1.3184 0.8137 'International Tables Vol C Tables 4.2.6.8 and 6.1.1.4'
Au Au -1.0631 7.2782 'International Tables Vol C Tables 4.2.6.8 and 6.1.1.4'

loop_
_geom_angle_atom_site_label_1
_geom_angle_atom_site_label_2
_geom_angle_atom_site_label_3
_geom_angle
_geom_angle_site_symmetry_1
_geom_angle_site_symmetry_3
P1 Au1 S1 168.61(15) . .
P1 Au1 Au2 87.62(10) . .
S1 Au1 Au2 101.74(9) . .
P2 Au2 S2 173.07(18) . .
P2 Au2 Au1 92.84(11) . .
S2 Au2 Au1 89.02(10) . .
N2 Pd1 N1 90.8(6) . .
N2 Pd1 S2 85.0(5) . .
N1 Pd1 S2 173.6(4) . .
N2 Pd1 S1 175.8(5) . .
N1 Pd1 S1 85.4(4) . .
S2 Pd1 S1 98.94(15) . .
C1 S1 Pd1 99.1(6) . .
C1 S1 Au1 102.3(6) . .
Pd1 S1 Au1 94.78(16) . .
C6 S2 Pd1 99.0(7) . .
C6 S2 Au2 109.4(7) . .
Pd1 S2 Au2 97.25(17) . .
C11 P1 C12 106.6(8) . .
C11 P1 C18 106.6(8) . .
C12 P1 C18 106.8(7) . .
C11 P1 Au1 115.4(6) . .
C12 P1 Au1 111.3(5) . .
C18 P1 Au1 109.8(6) . .
C30 P2 C11 109.1(9) . .
C30 P2 C24 104.5(9) . .
C11 P2 C24 103.5(8) . .
C30 P2 Au2 116.3(6) . .
C11 P2 Au2 110.6(6) . .
C24 P2 Au2 111.8(6) . .
C3 O1 Cu1 127.8(15) . 2_556
C3 O2 Cu2 114.1(13) . 2_556
C8 O3 Cu1 118.5(13) . .
C8 O4 Cu2 123.8(14) . .
C2 N1 Pd1 112.5(11) . .
C2 N1 H1 109.1 . .
Pd1 N1 H1 109.1 . .
C2 N1 H2 109.1 . .
Pd1 N1 H2 109.1 . .
H1 N1 H2 107.8 . .
C7 N2 Pd1 118.6(11) . .
C7 N2 H3 107.7 . .
Pd1 N2 H3 107.7 . .
C7 N2 H4 107.7 . .
Pd1 N2 H4 107.7 . .
H3 N2 H4 107.1 . .
C5 C1 C2 112.5(16) . .
C5 C1 C4 111.0(14) . .
C2 C1 C4 109.1(16) . .
C5 C1 S1 108.5(15) . .
C2 C1 S1 101.2(9) . .
C4 C1 S1 114.3(13) . .
N1 C2 C1 111.4(15) . .
N1 C2 C3 105.1(13) . .
C1 C2 C3 113.1(11) . .
N1 C2 H5 109.0 . .
C1 C2 H5 109.0 . .
C3 C2 H5 109.0 . .
O1 C3 O2 128.1(19) . .
O1 C3 C2 117.0(19) . .
O2 C3 C2 114.8(18) . .
C1 C4 H6 109.5 . .
C1 C4 H7 109.5 . .
H6 C4 H7 109.5 . .
C1 C4 H8 109.5 . .
H6 C4 H8 109.5 . .
H7 C4 H8 109.5 . .
C1 C5 H9 109.5 . .
C1 C5 H10 109.5 . .
H9 C5 H10 109.5 . .
C1 C5 H11 109.5 . .
H9 C5 H11 109.5 . .
H10 C5 H11 109.5 . .
C10 C6 C9 115.6(19) . .
C10 C6 C7 114.3(17) . .
C9 C6 C7 109.5(18) . .
C10 C6 S2 103.7(13) . .
C9 C6 S2 106.6(13) . .
C7 C6 S2 106.3(11) . .
N2 C7 C6 107.1(14) . .
N2 C7 C8 105.0(14) . .
C6 C7 C8 116.1(15) . .
N2 C7 H12 109.4 . .
C6 C7 H12 109.4 . .
C8 C7 H12 109.4 . .
O3 C8 O4 130.5(19) . .
O3 C8 C7 115.7(17) . .
O4 C8 C7 113(2) . .
C6 C9 H13 109.5 . .
C6 C9 H14 109.5 . .
H13 C9 H14 109.5 . .
C6 C9 H15 109.5 . .
H13 C9 H15 109.5 . .
H14 C9 H15 109.5 . .
C6 C10 H16 109.5 . .
C6 C10 H17 109.5 . .
H16 C10 H17 109.5 . .
C6 C10 H18 109.5 . .
H16 C10 H18 109.5 . .
H17 C10 H18 109.5 . .
P1 C11 P2 111.6(9) . .
P1 C11 H19 109.3 . .
P2 C11 H19 109.3 . .
P1 C11 H20 109.3 . .
P2 C11 H20 109.3 . .
H19 C11 H20 108.0 . .
C13 C12 C17 122.5(18) . .
C13 C12 P1 119.6(14) . .
C17 C12 P1 117.6(13) . .
C12 C13 C14 117.4(19) . .
C12 C13 H21 121.3 . .
C14 C13 H21 121.3 . .
C15 C14 C13 122(2) . .
C15 C14 H22 118.8 . .
C13 C14 H22 118.8 . .
C14 C15 C16 124(3) . .
C14 C15 H23 118.2 . .
C16 C15 H23 118.2 . .
C15 C16 C17 117(2) . .
C15 C16 H24 121.4 . .
C17 C16 H24 121.4 . .
C12 C17 C16 116.6(19) . .
C12 C17 H25 121.7 . .
C16 C17 H25 121.7 . .
C19 C18 C23 122.7(17) . .
C19 C18 P1 116.4(13) . .
C23 C18 P1 120.4(13) . .
C18 C19 C20 121.5(19) . .
C18 C19 H26 119.2 . .
C20 C19 H26 119.2 . .
C21 C20 C19 115.1(18) . .
C21 C20 H27 122.4 . .
C19 C20 H27 122.4 . .
C20 C21 C22 121.8(18) . .
C20 C21 H28 119.1 . .
C22 C21 H28 119.1 . .
C23 C22 C21 118(2) . .
C23 C22 H29 120.8 . .
C21 C22 H29 120.8 . .
C18 C23 C22 118(2) . .
C18 C23 H30 120.8 . .
C22 C23 H30 120.8 . .
C25 C24 C29 121.0(19) . .
C25 C24 P2 123.7(16) . .
C29 C24 P2 115.3(15) . .
C24 C25 C26 120(2) . .
C24 C25 H31 119.9 . .
C26 C25 H31 119.9 . .
C27 C26 C25 115(2) . .
C27 C26 H32 122.5 . .
C25 C26 H32 122.5 . .
C28 C27 C26 128(2) . .
C28 C27 H33 115.8 . .
C26 C27 H33 115.8 . .
C27 C28 C29 118.4(19) . .
C27 C28 H34 120.8 . .
C29 C28 H34 120.8 . .
C28 C29 C24 116.7(19) . .
C28 C29 H35 121.6 . .
C24 C29 H35 121.6 . .
C35 C30 C31 122(2) . .
C35 C30 P2 116.6(16) . .
C31 C30 P2 121.3(15) . .
C32 C31 C30 120(2) . .
C32 C31 H36 120.2 . .
C30 C31 H36 120.2 . .
C31 C32 C33 123(3) . .
C31 C32 H37 118.5 . .
C33 C32 H37 118.5 . .
C34 C33 C32 117(3) . .
C34 C33 H38 121.3 . .
C32 C33 H38 121.3 . .
C33 C34 C35 123(3) . .
C33 C34 H39 118.7 . .
C35 C34 H39 118.7 . .
C30 C35 C34 115(2) . .
C30 C35 H40 122.3 . .
C34 C35 H40 122.3 . .
P3 Au3 S3 174.47(15) . .
P3 Au3 Au4 94.24(11) . .
S3 Au3 Au4 91.07(9) . .
P4 Au4 S4 174.39(16) . .
P4 Au4 Au3 84.80(12) . .
S4 Au4 Au3 99.86(10) . .
N4 Pd2 N3 90.3(6) . .
N4 Pd2 S4 85.5(5) . .
N3 Pd2 S4 171.5(5) . .
N4 Pd2 S3 174.4(5) . .
N3 Pd2 S3 85.8(5) . .
S4 Pd2 S3 98.89(15) . .
C36 S3 Pd2 98.5(6) . .
C36 S3 Au3 105.0(6) . .
Pd2 S3 Au3 101.26(16) . .
C41 S4 Pd2 100.0(6) . .
C41 S4 Au4 104.0(7) . .
Pd2 S4 Au4 93.16(17) . .
C53 P3 C47 106.0(9) . .
C53 P3 C46 108.3(8) . .
C47 P3 C46 104.1(9) . .
C53 P3 Au3 112.3(6) . .
C47 P3 Au3 115.7(6) . .
C46 P3 Au3 109.9(7) . .
C46 P4 C59 107.8(9) . .
C46 P4 C65 107.0(10) . .
C59 P4 C65 103.8(8) . .
C46 P4 Au4 115.9(7) . .
C59 P4 Au4 111.0(8) . .
C65 P4 Au4 110.5(6) . .
C38 O5 Cu1 123.3(13) . .
C38 O6 Cu2 122.7(14) . .
C43 O7 Cu1 125(2) . 2_456
C43 O8 Cu2 130(2) . 2_456
C37 N3 Pd2 107.7(11) . .
C37 N3 H41 110.2 . .
Pd2 N3 H41 110.2 . .
C37 N3 H42 110.2 . .
Pd2 N3 H42 110.2 . .
H41 N3 H42 108.5 . .
C42 N4 Pd2 116.4(13) . .
C42 N4 H43 108.2 . .
Pd2 N4 H43 108.2 . .
C42 N4 H44 108.2 . .
Pd2 N4 H44 108.2 . .
H43 N4 H44 107.3 . .
C39 C36 C40 108.8(15) . .
C39 C36 C37 115.4(17) . .
C40 C36 C37 113.4(14) . .
C39 C36 S3 111.1(10) . .
C40 C36 S3 107.2(14) . .
C37 C36 S3 100.4(11) . .
N3 C37 C36 107.7(13) . .
N3 C37 C38 108.2(16) . .
C36 C37 C38 109.8(15) . .
N3 C37 H45 110.4 . .
C36 C37 H45 110.4 . .
C38 C37 H45 110.4 . .
O6 C38 O5 126.8(17) . .
O6 C38 C37 120(2) . .
O5 C38 C37 113(2) . .
C36 C39 H46 109.5 . .
C36 C39 H47 109.5 . .
H46 C39 H47 109.5 . .
C36 C39 H48 109.5 . .
H46 C39 H48 109.5 . .
H47 C39 H48 109.5 . .
C36 C40 H49 109.5 . .
C36 C40 H50 109.5 . .
H49 C40 H50 109.5 . .
C36 C40 H51 109.5 . .
H49 C40 H51 109.5 . .
H50 C40 H51 109.5 . .
C42 C41 C44 117.7(18) . .
C42 C41 C45 107.5(19) . .
C44 C41 C45 106.1(16) . .
C42 C41 S4 110.4(13) . .
C44 C41 S4 110.2(15) . .
C45 C41 S4 103.8(13) . .
N4 C42 C41 110.0(16) . .
N4 C42 C43 104(2) . .
C41 C42 C43 122.5(17) . .
N4 C42 H52 106.4 . .
C41 C42 H52 106.4 . .
C43 C42 H52 106.4 . .
O8 C43 O7 121(3) . .
O8 C43 C42 119(2) . .
O7 C43 C42 120(3) . .
C41 C44 H53 109.5 . .
C41 C44 H54 109.5 . .
H53 C44 H54 109.5 . .
C41 C44 H55 109.5 . .
H53 C44 H55 109.5 . .
H54 C44 H55 109.5 . .
C41 C45 H56 109.5 . .
C41 C45 H57 109.5 . .
H56 C45 H57 109.5 . .
C41 C45 H58 109.5 . .
H56 C45 H58 109.5 . .
H57 C45 H58 109.5 . .
P4 C46 P3 111.5(9) . .
P4 C46 H59 109.3 . .
P3 C46 H59 109.3 . .
P4 C46 H60 109.3 . .
P3 C46 H60 109.3 . .
H59 C46 H60 108.0 . .
C48 C47 C52 121.0(19) . .
C48 C47 P3 121.3(15) . .
C52 C47 P3 117.6(15) . .
C47 C48 C49 120(2) . .
C47 C48 H61 120.2 . .
C49 C48 H61 120.2 . .
C50 C49 C48 120(2) . .
C50 C49 H62 120.0 . .
C48 C49 H62 120.0 . .
C51 C50 C49 119(2) . .
C51 C50 H63 120.6 . .
C49 C50 H63 120.6 . .
C50 C51 C52 123(2) . .
C50 C51 H64 118.7 . .
C52 C51 H64 118.7 . .
C47 C52 C51 117.7(19) . .
C47 C52 H65 121.1 . .
C51 C52 H65 121.1 . .
C58 C53 C54 115(2) . .
C58 C53 P3 125(2) . .
C54 C53 P3 120.3(16) . .
C55 C54 C53 123(2) . .
C55 C54 H66 118.7 . .
C53 C54 H66 118.7 . .
C56 C55 C54 118(3) . .
C56 C55 H67 121.2 . .
C54 C55 H67 121.2 . .
C55 C56 C57 123(3) . .
C55 C56 H68 118.5 . .
C57 C56 H68 118.5 . .
C58 C57 C56 117(3) . .
C58 C57 H69 121.7 . .
C56 C57 H69 121.7 . .
C57 C58 C53 125(3) . .
C57 C58 H70 117.3 . .
C53 C58 H70 117.3 . .
C64 C59 C60 118.4(16) . .
C64 C59 P4 117.5(15) . .
C60 C59 P4 123.2(17) . .
C61 C60 C59 123(2) . .
C61 C60 H71 118.5 . .
C59 C60 H71 118.5 . .
C62 C61 C60 119(2) . .
C62 C61 H72 120.3 . .
C60 C61 H72 120.3 . .
C61 C62 C63 122(2) . .
C61 C62 H73 119.2 . .
C63 C62 H73 119.2 . .
C62 C63 C64 119(2) . .
C62 C63 H74 120.4 . .
C64 C63 H74 120.4 . .
C59 C64 C63 117.8(18) . .
C59 C64 H75 121.1 . .
C63 C64 H75 121.1 . .
C66 C65 C70 126(2) . .
C66 C65 P4 116.3(14) . .
C70 C65 P4 117.8(18) . .
C65 C66 C67 117(2) . .
C65 C66 H76 121.7 . .
C67 C66 H76 121.7 . .
C68 C67 C66 120(2) . .
C68 C67 H77 119.8 . .
C66 C67 H77 119.8 . .
C67 C68 C69 118(2) . .
C67 C68 H78 120.8 . .
C69 C68 H78 120.8 . .
C70 C69 C68 123(2) . .
C70 C69 H79 118.5 . .
C68 C69 H79 118.5 . .
C69 C70 C65 115(3) . .
C69 C70 H80 122.4 . .
C65 C70 H80 122.4 . .
O5 Cu1 O3 169.5(8) . .
O5 Cu1 O1 90.0(5) . 2_556
O3 Cu1 O1 89.5(7) . 2_556
O5 Cu1 O9 93.1(8) . .
O3 Cu1 O9 97.4(8) . .
O1 Cu1 O9 87.6(10) 2_556 .
O5 Cu1 O7 87.8(6) . 2_456
O3 Cu1 O7 87.2(7) . 2_456
O1 Cu1 O7 149.1(8) 2_556 2_456
O9 Cu1 O7 123.3(10) . 2_456
O5 Cu1 Cu2 83.3(5) . .
O3 Cu1 Cu2 86.4(5) . .
O1 Cu1 Cu2 76.0(5) 2_556 .
O9 Cu1 Cu2 163.1(8) . .
O7 Cu1 Cu2 73.2(5) 2_456 .
O8 Cu2 O2 175.9(8) 2_456 2_556
O8 Cu2 O4 91.2(6) 2_456 .
O2 Cu2 O4 87.6(5) 2_556 .
O8 Cu2 O6 87.7(7) 2_456 .
O2 Cu2 O6 92.0(5) 2_556 .
O4 Cu2 O6 159.8(7) . .
O8 Cu2 O10 87.8(8) 2_456 .
O2 Cu2 O10 96.2(7) 2_556 .
O4 Cu2 O10 96.6(6) . .
O6 Cu2 O10 103.5(7) . .
O8 Cu2 Cu1 86.0(7) 2_456 .
O2 Cu2 Cu1 89.9(5) 2_556 .
O4 Cu2 Cu1 78.8(4) . .
O6 Cu2 Cu1 81.1(5) . .
O10 Cu2 Cu1 172.2(5) . .
O11 N5 O12 105(3) . .
O11 N5 O13 140(3) . .
O12 N5 O13 114(3) . .
O14 N6 O15 124.0(15) . .
O14 N6 O15 124.0(15) . 2_556
O15 N6 O15 112(3) . 2_556
O17 N7 O17 145(6) 2 .
O17 N7 O16 107(3) 2 .
O17 N7 O16 107(3) . .
O19 N8 O19 124(2) . 2_457
O19 N8 O18 118.0(12) . .
O19 N8 O18 118.0(12) 2_457 .
N9 O21 N9 40(2) . 2_456
N9 N9 O20 126(3) 2_456 .
N9 N9 O21 70(4) 2_456 .
O20 N9 O21 115(3) . .
N9 N9 O21 70(4) 2_456 2_456
O20 N9 O21 133(4) . 2_456
O21 N9 O21 113(3) . 2_456
O24 N10 O22 126(3) . .
O24 N10 O23 119(3) . .
O22 N10 O23 115(3) . .

loop_
_geom_bond_atom_site_label_1
_geom_bond_atom_site_label_2
_geom_bond_distance
_geom_bond_site_symmetry_2
Au1 P1 2.270(5) .
Au1 S1 2.332(4) .
Au1 Au2 2.9993(9) .
Au2 P2 2.274(5) .
Au2 S2 2.318(5) .
Pd1 N2 2.037(13) .
Pd1 N1 2.059(14) .
Pd1 S2 2.276(5) .
Pd1 S1 2.289(4) .
S1 C1 1.866(18) .
S2 C6 1.898(15) .
P1 C11 1.810(17) .
P1 C12 1.811(18) .
P1 C18 1.823(14) .
P2 C30 1.82(2) .
P2 C11 1.838(17) .
P2 C24 1.85(2) .
O1 C3 1.22(3) .
O1 Cu1 1.998(15) 2_556
O2 C3 1.29(2) .
O2 Cu2 1.941(11) 2_556
O3 C8 1.18(3) .
O3 Cu1 1.958(13) .
O4 C8 1.27(2) .
O4 Cu2 1.990(11) .
N1 C2 1.47(2) .
N1 H1 0.8900 .
N1 H2 0.8900 .
N2 C7 1.49(2) .
N2 H3 0.8900 .
N2 H4 0.8900 .
C1 C5 1.45(3) .
C1 C2 1.54(2) .
C1 C4 1.55(3) .
C2 C3 1.61(2) .
C2 H5 0.9800 .
C4 H6 0.9600 .
C4 H7 0.9600 .
C4 H8 0.9600 .
C5 H9 0.9600 .
C5 H10 0.9600 .
C5 H11 0.9600 .
C6 C10 1.49(3) .
C6 C9 1.52(3) .
C6 C7 1.55(3) .
C7 C8 1.62(2) .
C7 H12 0.9800 .
C9 H13 0.9600 .
C9 H14 0.9600 .
C9 H15 0.9600 .
C10 H16 0.9600 .
C10 H17 0.9600 .
C10 H18 0.9600 .
C11 H19 0.9700 .
C11 H20 0.9700 .
C12 C13 1.38(2) .
C12 C17 1.38(2) .
C13 C14 1.39(3) .
C13 H21 0.9300 .
C14 C15 1.26(3) .
C14 H22 0.9300 .
C15 C16 1.38(3) .
C15 H23 0.9300 .
C16 C17 1.45(3) .
C16 H24 0.9300 .
C17 H25 0.9300 .
C18 C19 1.34(2) .
C18 C23 1.35(3) .
C19 C20 1.41(2) .
C19 H26 0.9300 .
C20 C21 1.38(3) .
C20 H27 0.9300 .
C21 C22 1.41(4) .
C21 H28 0.9300 .
C22 C23 1.37(3) .
C22 H29 0.9300 .
C23 H30 0.9300 .
C24 C25 1.35(3) .
C24 C29 1.42(2) .
C25 C26 1.41(3) .
C25 H31 0.9300 .
C26 C27 1.35(3) .
C26 H32 0.9300 .
C27 C28 1.27(3) .
C27 H33 0.9300 .
C28 C29 1.41(3) .
C28 H34 0.9300 .
C29 H35 0.9300 .
C30 C35 1.36(3) .
C30 C31 1.39(3) .
C31 C32 1.37(3) .
C31 H36 0.9300 .
C32 C33 1.38(4) .
C32 H37 0.9300 .
C33 C34 1.34(5) .
C33 H38 0.9300 .
C34 C35 1.50(4) .
C34 H39 0.9300 .
C35 H40 0.9300 .
Au3 P3 2.284(5) .
Au3 S3 2.339(4) .
Au3 Au4 3.0353(10) .
Au4 P4 2.269(5) .
Au4 S4 2.313(5) .
Pd2 N4 2.030(14) .
Pd2 N3 2.092(13) .
Pd2 S4 2.291(4) .
Pd2 S3 2.292(4) .
S3 C36 1.908(16) .
S4 C41 1.856(19) .
P3 C53 1.80(2) .
P3 C47 1.82(2) .
P3 C46 1.875(17) .
P4 C46 1.783(19) .
P4 C59 1.810(16) .
P4 C65 1.848(19) .
O5 C38 1.25(3) .
O5 Cu1 1.932(11) .
O6 C38 1.21(3) .
O6 Cu2 2.012(13) .
O7 C43 1.22(3) .
O7 Cu1 2.26(2) 2_456
O8 C43 1.07(3) .
O8 Cu2 1.913(16) 2_456
O9 Cu1 2.08(3) .
N3 C37 1.467(13) .
N3 H41 0.8900 .
N3 H42 0.8900 .
N4 C42 1.48(3) .
N4 H43 0.8900 .
N4 H44 0.8900 .
C36 C39 1.49(3) .
C36 C40 1.50(2) .
C36 C37 1.56(2) .
C37 C38 1.57(2) .
C37 H45 0.9800 .
C39 H46 0.9600 .
C39 H47 0.9600 .
C39 H48 0.9600 .
C40 H49 0.9600 .
C40 H50 0.9600 .
C40 H51 0.9600 .
C41 C42 1.53(3) .
C41 C44 1.53(3) .
C41 C45 1.58(3) .
C42 C43 1.58(3) .
C42 H52 0.9800 .
C44 H53 0.9600 .
C44 H54 0.9600 .
C44 H55 0.9600 .
C45 H56 0.9600 .
C45 H57 0.9600 .
C45 H58 0.9600 .
C46 H59 0.9700 .
C46 H60 0.9700 .
C47 C48 1.37(3) .
C47 C52 1.39(3) .
C48 C49 1.42(3) .
C48 H61 0.9300 .
C49 C50 1.39(3) .
C49 H62 0.9300 .
C50 C51 1.36(3) .
C50 H63 0.9300 .
C51 C52 1.41(3) .
C51 H64 0.9300 .
C52 H65 0.9300 .
C53 C58 1.35(3) .
C53 C54 1.39(3) .
C54 C55 1.39(3) .
C54 H66 0.9300 .
C55 C56 1.32(4) .
C55 H67 0.9300 .
C56 C57 1.39(4) .
C56 H68 0.9300 .
C57 C58 1.34(4) .
C57 H69 0.9300 .
C58 H70 0.9300 .
C59 C64 1.33(3) .
C59 C60 1.41(3) .
C60 C61 1.32(3) .
C60 H71 0.9300 .
C61 C62 1.30(4) .
C61 H72 0.9300 .
C62 C63 1.38(3) .
C62 H73 0.9300 .
C63 C64 1.44(2) .
C63 H74 0.9300 .
C64 H75 0.9300 .
C65 C66 1.37(3) .
C65 C70 1.40(3) .
C66 C67 1.45(3) .
C66 H76 0.9300 .
C67 C68 1.39(3) .
C67 H77 0.9300 .
C68 C69 1.43(3) .
C68 H78 0.9300 .
C69 C70 1.39(4) .
C69 H79 0.9300 .
C70 H80 0.9300 .
Cu1 O1 1.998(15) 2_556
Cu1 O7 2.26(2) 2_456
Cu1 Cu2 2.708(6) .
Cu2 O8 1.913(16) 2_456
Cu2 O2 1.941(11) 2_556
Cu2 O10 2.13(2) .
O11 N5 1.20(3) .
O12 N5 1.23(3) .
O13 N5 1.23(2) .
O14 N6 1.22(5) .
O15 N6 1.27(2) .
N6 O15 1.27(2) 2_556
O16 N7 1.28(7) .
O17 N7 1.10(2) .
N7 O17 1.10(2) 2
O18 N8 1.32(3) .
O19 N8 1.209(17) .
N8 O19 1.209(17) 2_457
O20 N9 1.24(5) .
O21 N9 1.24(4) .
O21 N9 1.25(4) 2_456
N9 N9 0.85(5) 2_456
N9 O21 1.25(4) 2_456
O22 N10 1.22(2) .
O23 N10 1.29(2) .
O24 N10 1.19(2) .

loop_
_geom_hbond_atom_site_label_D
_geom_hbond_atom_site_label_H
_geom_hbond_atom_site_label_A
_geom_hbond_distance_DH
_geom_hbond_distance_HA
_geom_hbond_distance_DA
_geom_hbond_angle_DHA
_geom_hbond_site_symmetry_A
N1 H1 O18 0.89 2.18 2.953(16) 144.5 3_554
N1 H2 O22 0.89 2.01 2.89(5) 170.0 .
N2 H3 O24 0.89 2.28 3.01(3) 138.6 .
N2 H4 O18 0.89 2.29 3.030(19) 140.7 3_554
C4 H7 O22 0.96 2.54 3.09(5) 116.9 .
C4 H8 O1 0.96 2.42 3.14(2) 131.3 .
C9 H15 O4 0.96 2.54 3.02(3) 111.2 .
C10 H18 O4 0.96 2.57 3.10(2) 115.1 .
C11 H19 O17 0.97 2.52 3.49(3) 172.6 .
C17 H25 O17 0.93 2.64 3.52(3) 157.8 2
C31 H36 O17 0.93 2.57 3.50(3) 171.2 .
N3 H41 O21 0.89 2.28 2.93(2) 129.7 .
N3 H41 O26 0.89 2.47 3.21(3) 140.4 .
N3 H42 O13 0.89 2.28 3.13(3) 158.8 2_456
N4 H43 O11 0.89 2.19 3.00(4) 149.6 2_456
N4 H44 O21 0.89 1.97 2.84(3) 165.1 2_456
N4 H44 N9 0.89 2.43 3.14(4) 136.5 2_456
C45 H56 O7 0.96 2.35 3.06(3) 129.8 .
C45 H58 O20 0.96 2.25 3.21(4) 176.4 2_456
C60 H71 O14 0.93 2.48 3.26(3) 141.3 3_455
C66 H76 O15 0.93 2.65 3.36(3) 134.2 3_455

loop_
_geom_torsion_atom_site_label_1
_geom_torsion_atom_site_label_2
_geom_torsion_atom_site_label_3
_geom_torsion_atom_site_label_4
_geom_torsion
_geom_torsion_site_symmetry_1
_geom_torsion_site_symmetry_4
Pd1 S1 C1 C5 -160.6(11) . .
Au1 S1 C1 C5 102.4(12) . .
Pd1 S1 C1 C2 -42.1(13) . .
Au1 S1 C1 C2 -139.0(11) . .
Pd1 S1 C1 C4 75.0(12) . .
Au1 S1 C1 C4 -21.9(13) . .
Pd1 N1 C2 C1 -49.2(16) . .
Pd1 N1 C2 C3 -172.1(10) . .
C5 C1 C2 N1 176.1(16) . .
C4 C1 C2 N1 -60.3(17) . .
S1 C1 C2 N1 60.5(16) . .
C5 C1 C2 C3 -66(2) . .
C4 C1 C2 C3 57.9(19) . .
S1 C1 C2 C3 178.7(13) . .
Cu1 O1 C3 O2 23(2) 2_556 .
Cu1 O1 C3 C2 -155.5(10) 2_556 .
Cu2 O2 C3 O1 -4(2) 2_556 .
Cu2 O2 C3 C2 174.2(8) 2_556 .
N1 C2 C3 O1 32.5(17) . .
C1 C2 C3 O1 -89.3(18) . .
N1 C2 C3 O2 -146.1(13) . .
C1 C2 C3 O2 92.1(17) . .
Pd1 S2 C6 C10 82.1(15) . .
Au2 S2 C6 C10 -176.9(13) . .
Pd1 S2 C6 C9 -155.4(15) . .
Au2 S2 C6 C9 -54.4(17) . .
Pd1 S2 C6 C7 -38.7(13) . .
Au2 S2 C6 C7 62.3(13) . .
Pd1 N2 C7 C6 -44.5(17) . .
Pd1 N2 C7 C8 -168.6(12) . .
C10 C6 C7 N2 -61.2(17) . .
C9 C6 C7 N2 167.3(14) . .
S2 C6 C7 N2 52.6(15) . .
C10 C6 C7 C8 56(2) . .
C9 C6 C7 C8 -75.7(19) . .
S2 C6 C7 C8 169.5(12) . .
Cu1 O3 C8 O4 1(3) . .
Cu1 O3 C8 C7 -172.6(11) . .
Cu2 O4 C8 O3 13(3) . .
Cu2 O4 C8 C7 -173.9(10) . .
N2 C7 C8 O3 -46(2) . .
C6 C7 C8 O3 -163.9(18) . .
N2 C7 C8 O4 140.0(16) . .
C6 C7 C8 O4 22(2) . .
C12 P1 C11 P2 71.6(12) . .
C18 P1 C11 P2 -174.7(10) . .
Au1 P1 C11 P2 -52.5(12) . .
C30 P2 C11 P1 -80.3(12) . .
C24 P2 C11 P1 168.8(10) . .
Au2 P2 C11 P1 48.8(12) . .
C11 P1 C12 C13 -101.9(14) . .
C18 P1 C12 C13 144.4(13) . .
Au1 P1 C12 C13 24.6(14) . .
C11 P1 C12 C17 71.4(14) . .
C18 P1 C12 C17 -42.3(14) . .
Au1 P1 C12 C17 -162.0(11) . .
C17 C12 C13 C14 2(3) . .
P1 C12 C13 C14 174.5(15) . .
C12 C13 C14 C15 1(3) . .
C13 C14 C15 C16 0(4) . .
C14 C15 C16 C17 -3(4) . .
C13 C12 C17 C16 -4(3) . .
P1 C12 C17 C16 -177.2(14) . .
C15 C16 C17 C12 5(3) . .
C11 P1 C18 C19 173.9(17) . .
C12 P1 C18 C19 -72.4(18) . .
Au1 P1 C18 C19 48.3(18) . .
C11 P1 C18 C23 2(2) . .
C12 P1 C18 C23 115.3(18) . .
Au1 P1 C18 C23 -124.0(17) . .
C23 C18 C19 C20 -3(4) . .
P1 C18 C19 C20 -174.9(19) . .
C18 C19 C20 C21 1(4) . .
C19 C20 C21 C22 -8(4) . .
C20 C21 C22 C23 16(5) . .
C19 C18 C23 C22 11(4) . .
P1 C18 C23 C22 -177(3) . .
C21 C22 C23 C18 -17(5) . .
C30 P2 C24 C25 -74(2) . .
C11 P2 C24 C25 40(2) . .
Au2 P2 C24 C25 159.0(17) . .
C30 P2 C24 C29 103.0(17) . .
C11 P2 C24 C29 -142.7(16) . .
Au2 P2 C24 C29 -23.6(17) . .
C29 C24 C25 C26 2(3) . .
P2 C24 C25 C26 179.0(17) . .
C24 C25 C26 C27 -3(3) . .
C25 C26 C27 C28 5(4) . .
C26 C27 C28 C29 -6(5) . .
C27 C28 C29 C24 3(3) . .
C25 C24 C29 C28 -2(3) . .
P2 C24 C29 C28 -179.1(16) . .
C11 P2 C30 C35 144.5(15) . .
C24 P2 C30 C35 -105.3(16) . .
Au2 P2 C30 C35 18.5(18) . .
C11 P2 C30 C31 -40.4(17) . .
C24 P2 C30 C31 69.8(16) . .
Au2 P2 C30 C31 -166.4(13) . .
C35 C30 C31 C32 0(3) . .
P2 C30 C31 C32 -174.3(16) . .
C30 C31 C32 C33 1(4) . .
C31 C32 C33 C34 -3(4) . .
C32 C33 C34 C35 4(5) . .
C31 C30 C35 C34 0(3) . .
P2 C30 C35 C34 175.2(18) . .
C33 C34 C35 C30 -3(4) . .
Pd2 N3 C37 C36 -63.7(16) . .
Pd2 N3 C37 C38 177.7(11) . .
C39 C36 C37 N3 -52.6(18) . .
C40 C36 C37 N3 -179.1(16) . .
S3 C36 C37 N3 66.9(16) . .
C39 C36 C37 C38 65.0(19) . .
C40 C36 C37 C38 -62(2) . .
S3 C36 C37 C38 -175.6(15) . .
Cu2 O6 C38 O5 10(3) . .
Cu2 O6 C38 C37 -164.2(12) . .
Cu1 O5 C38 O6 7(3) . .
Cu1 O5 C38 C37 -178.4(11) . .
N3 C37 C38 O6 19(2) . .
C36 C37 C38 O6 -98(2) . .
N3 C37 C38 O5 -156.3(17) . .
C36 C37 C38 O5 86(2) . .
Pd2 S4 C41 C42 -23.5(17) . .
Au4 S4 C41 C42 72.4(17) . .
Pd2 S4 C41 C44 -155.2(14) . .
Au4 S4 C41 C44 -59.4(15) . .
Pd2 S4 C41 C45 91.5(11) . .
Au4 S4 C41 C45 -172.6(10) . .
Pd2 N4 C42 C41 -46(2) . .
Pd2 N4 C42 C43 -179.0(14) . .
C44 C41 C42 N4 171.4(19) . .
C45 C41 C42 N4 -69(2) . .
S4 C41 C42 N4 44(2) . .
C44 C41 C42 C43 -66(3) . .
C45 C41 C42 C43 54(3) . .
S4 C41 C42 C43 166(2) . .
Cu2 O8 C43 O7 21(5) 2_456 .
Cu2 O8 C43 C42 -171.3(16) 2_456 .
Cu1 O7 C43 O8 2(4) 2_456 .
Cu1 O7 C43 C42 -165.7(19) 2_456 .
N4 C42 C43 O8 -35(3) . .
C41 C42 C43 O8 -161(3) . .
N4 C42 C43 O7 133(3) . .
C41 C42 C43 O7 7(4) . .
C59 P4 C46 P3 -176.5(11) . .
C65 P4 C46 P3 -65.3(13) . .
Au4 P4 C46 P3 58.5(14) . .
C53 P3 C46 P4 -166.4(11) . .
C47 P3 C46 P4 81.1(14) . .
Au3 P3 C46 P4 -43.4(13) . .
C53 P3 C47 C48 122.0(15) . .
C46 P3 C47 C48 -123.9(15) . .
Au3 P3 C47 C48 -3.2(17) . .
C53 P3 C47 C52 -56.1(15) . .
C46 P3 C47 C52 58.1(15) . .
Au3 P3 C47 C52 178.7(11) . .
C52 C47 C48 C49 -2(3) . .
P3 C47 C48 C49 -179.5(15) . .
C47 C48 C49 C50 -3(3) . .
C48 C49 C50 C51 4(3) . .
C49 C50 C51 C52 -2(3) . .
C48 C47 C52 C51 4(3) . .
P3 C47 C52 C51 -178.1(13) . .
C50 C51 C52 C47 -2(3) . .
C47 P3 C53 C58 153.8(18) . .
C46 P3 C53 C58 43(2) . .
Au3 P3 C53 C58 -79.0(19) . .
C47 P3 C53 C54 -25.6(17) . .
C46 P3 C53 C54 -136.8(16) . .
Au3 P3 C53 C54 101.6(15) . .
C58 C53 C54 C55 6(3) . .
P3 C53 C54 C55 -174.6(15) . .
C53 C54 C55 C56 -4(3) . .
C54 C55 C56 C57 1(4) . .
C55 C56 C57 C58 1(4) . .
C56 C57 C58 C53 1(4) . .
C54 C53 C58 C57 -5(4) . .
P3 C53 C58 C57 176(2) . .
C46 P4 C59 C64 -173.1(17) . .
C65 P4 C59 C64 73.6(18) . .
Au4 P4 C59 C64 -45.2(18) . .
C46 P4 C59 C60 18(2) . .
C65 P4 C59 C60 -95.5(19) . .
Au4 P4 C59 C60 145.7(17) . .
C64 C59 C60 C61 8(4) . .
P4 C59 C60 C61 177(2) . .
C59 C60 C61 C62 -4(5) . .
C60 C61 C62 C63 -1(4) . .
C61 C62 C63 C64 1(4) . .
C60 C59 C64 C63 -8(3) . .
P4 C59 C64 C63 -177.7(15) . .
C62 C63 C64 C59 4(3) . .
C46 P4 C65 C66 -59.5(15) . .
C59 P4 C65 C66 54.4(16) . .
Au4 P4 C65 C66 173.5(12) . .
C46 P4 C65 C70 119.4(16) . .
C59 P4 C65 C70 -126.8(17) . .
Au4 P4 C65 C70 -7.6(17) . .
C70 C65 C66 C67 1(3) . .
P4 C65 C66 C67 179.6(13) . .
C65 C66 C67 C68 -1(3) . .
C66 C67 C68 C69 4(3) . .
C67 C68 C69 C70 -7(3) . .
C68 C69 C70 C65 6(3) . .
C66 C65 C70 C69 -3(3) . .
P4 C65 C70 C69 177.9(16) . .
N9 O21 N9 O20 -121(3) 2_456 .
N9 O21 N9 O21 57(3) 2_456 2_456
